data_7114809
loop_
_publ_author_name
'Adams, Harry'
'Bernad Jr., Pablo L.'
'Hembury, Guy A.'
'Hunter, Christopher A.'
'McCabe, James F.'
'Eggleston, Drake S.'
'Haltiwanger, R. Curtis'
'Livingstone, David J.'
'D. M. Harris, Kenneth'
'Kariuki, Benson M.'

_publ_section_title
;
 Substituent effects on aromatic interactions in the solid state
;
_journal_issue 16
_journal_name_full 'Chemical Communications'
_journal_page_first 1500
_journal_paper_doi 10.1039/b101575n
_journal_year 2001
_chemical_formula_sum 'C18.33 H20.33 Cl0.33 N2 O3'
_chemical_formula_weight 328.52
_chemical_name_systematic
; 
? 
;
_space_group_IT_number 2
_symmetry_space_group_name_Hall '-P 1'
_symmetry_space_group_name_H-M 'P -1'
_atom_sites_solution_hydrogens geom
_atom_sites_solution_primary direct
_atom_sites_solution_secondary difmap
_audit_creation_method SHELXL-97
_cell_angle_alpha 117.470(8)
_cell_angle_beta 92.146(8)
_cell_angle_gamma 95.081(8)
_cell_formula_units_Z 6
_cell_length_a 12.782(5)
_cell_length_b 14.751(6)
_cell_length_c 15.297(6)
_cell_measurement_temperature 150(2)
_cell_volume 2538.9(18)
_computing_structure_refinement 'SHELXL-97 (Sheldrick, 1997)'
_computing_structure_solution 'SHELXS-97 (Sheldrick, 1990)'
_diffrn_ambient_temperature 150(2)
_diffrn_measured_fraction_theta_full 0.922
_diffrn_measured_fraction_theta_max 0.922
_diffrn_radiation_monochromator graphite
_diffrn_radiation_source 'fine-focus sealed tube'
_diffrn_radiation_type MoK\a
_diffrn_radiation_wavelength 0.71073
_diffrn_reflns_av_R_equivalents 0.0815
_diffrn_reflns_av_sigmaI/netI 0.2848
_diffrn_reflns_limit_h_max 16
_diffrn_reflns_limit_h_min -17
_diffrn_reflns_limit_k_max 19
_diffrn_reflns_limit_k_min -14
_diffrn_reflns_limit_l_max 20
_diffrn_reflns_limit_l_min -20
_diffrn_reflns_number 16367
_diffrn_reflns_theta_full 28.46
_diffrn_reflns_theta_max 28.46
_diffrn_reflns_theta_min 1.51
_exptl_absorpt_coefficient_mu 0.139
_exptl_crystal_colour colourless
_exptl_crystal_density_diffrn 1.289
_exptl_crystal_density_method 'not measured'
_exptl_crystal_description Block
_exptl_crystal_F_000 1044
_exptl_crystal_size_max 0.32
_exptl_crystal_size_mid 0.23
_exptl_crystal_size_min 0.23
_refine_diff_density_max 0.389
_refine_diff_density_min -0.444
_refine_diff_density_rms 0.080
_refine_ls_extinction_method none
_refine_ls_goodness_of_fit_ref 0.722
_refine_ls_hydrogen_treatment mixed
_refine_ls_matrix_type full
_refine_ls_number_parameters 640
_refine_ls_number_reflns 11809
_refine_ls_number_restraints 0
_refine_ls_restrained_S_all 0.722
_refine_ls_R_factor_all 0.1980
_refine_ls_R_factor_gt 0.0661
_refine_ls_shift/su_max 0.000
_refine_ls_shift/su_mean 0.000
_refine_ls_structure_factor_coef Fsqd
_refine_ls_weighting_details 'calc w=1/[\s^2^(Fo^2^)+(0.0776P)^2^+0.0000P] where P=(Fo^2^+2Fc^2^)/3'
_refine_ls_weighting_scheme calc
_refine_ls_wR_factor_gt 0.1465
_refine_ls_wR_factor_ref 0.1951
_reflns_number_gt 3222
_reflns_number_total 11809
_reflns_threshold_expression >2sigma(I)
_cod_data_source_file b101575n.txt
_cod_data_source_block gah12
_cod_original_cell_volume 2539.1(17)
_cod_database_code 7114809

loop_
_symmetry_equiv_pos_as_xyz
'x, y, z'
'-x, -y, -z'

loop_
_atom_site_label
_atom_site_type_symbol
_atom_site_fract_x
_atom_site_fract_y
_atom_site_fract_z
_atom_site_U_iso_or_equiv
_atom_site_adp_type
_atom_site_occupancy
_atom_site_symmetry_multiplicity
_atom_site_calc_flag
_atom_site_refinement_flags
O1 O 0.3713(2) 0.56776(19) 0.31372(18) 0.0357(7) Uani 1 1 d .
O2 O 0.3283(3) 1.0699(2) 0.3395(3) 0.0630(10) Uani 1 1 d .
O3 O 0.4082(3) 0.9767(2) 0.2140(2) 0.0605(10) Uani 1 1 d .
N1 N 0.3541(3) 0.9866(3) 0.2803(3) 0.0448(10) Uani 1 1 d .
N2 N 0.2167(3) 0.6374(2) 0.3252(2) 0.0315(8) Uani 1 1 d .
H2A H 0.1509 0.6303 0.3338 0.038 Uiso 1 1 calc R
C1 C 0.3190(3) 0.8952(3) 0.2909(3) 0.0361(10) Uani 1 1 d .
C2 C 0.3609(3) 0.8045(3) 0.2366(3) 0.0347(10) Uani 1 1 d .
H2B H 0.4103 0.8006 0.1922 0.042 Uiso 1 1 calc R
C3 C 0.3287(3) 0.7198(3) 0.2487(3) 0.0354(10) Uani 1 1 d .
H3A H 0.3567 0.6585 0.2121 0.042 Uiso 1 1 calc R
C4 C 0.2545(3) 0.7246(3) 0.3154(3) 0.0321(10) Uani 1 1 d .
C5 C 0.2105(3) 0.8171(3) 0.3718(3) 0.0326(10) Uani 1 1 d .
C6 C 0.2438(3) 0.9016(3) 0.3577(3) 0.0372(11) Uani 1 1 d .
H6A H 0.2158 0.9632 0.3930 0.045 Uiso 1 1 calc R
C7 C 0.1350(3) 0.8261(3) 0.4463(3) 0.0435(12) Uani 1 1 d .
H7A H 0.1142 0.8942 0.4766 0.065 Uiso 1 1 calc R
H7B H 0.1682 0.8131 0.4961 0.065 Uiso 1 1 calc R
H7C H 0.0739 0.7767 0.4144 0.065 Uiso 1 1 calc R
C8 C 0.2760(3) 0.5620(3) 0.3224(3) 0.0332(10) Uani 1 1 d .
C9 C 0.2168(3) 0.4737(3) 0.3278(3) 0.0313(10) Uani 1 1 d .
C10 C 0.2707(3) 0.3898(3) 0.3144(3) 0.0349(10) Uani 1 1 d .
H10A H 0.3423 0.3927 0.3056 0.042 Uiso 1 1 calc R
C11 C 0.2198(3) 0.3039(3) 0.3141(3) 0.0405(11) Uani 1 1 d .
H11A H 0.2582 0.2500 0.3051 0.049 Uiso 1 1 calc R
C12 C 0.1123(3) 0.2940(3) 0.3266(3) 0.0325(10) Uani 1 1 d .
C13 C 0.0604(3) 0.3794(3) 0.3427(3) 0.0441(12) Uani 1 1 d .
H13A H -0.0108 0.3772 0.3530 0.053 Uiso 1 1 calc R
C14 C 0.1109(3) 0.4665(3) 0.3438(3) 0.0414(11) Uani 1 1 d .
H14A H 0.0733 0.5216 0.3556 0.050 Uiso 1 1 calc R
C15 C 0.0557(3) 0.1967(3) 0.3226(3) 0.0367(11) Uani 1 1 d .
C16 C 0.0758(4) 0.1024(3) 0.2264(3) 0.0492(13) Uani 1 1 d .
H16A H 0.0486 0.1090 0.1706 0.074 Uiso 1 1 calc R
H16B H 0.0412 0.0411 0.2248 0.074 Uiso 1 1 calc R
H16C H 0.1503 0.0982 0.2239 0.074 Uiso 1 1 calc R
C17 C 0.0993(4) 0.1845(3) 0.4120(3) 0.0434(11) Uani 1 1 d .
H17A H 0.0879 0.2434 0.4723 0.065 Uiso 1 1 calc R
H17B H 0.1735 0.1790 0.4088 0.065 Uiso 1 1 calc R
H17C H 0.0636 0.1235 0.4101 0.065 Uiso 1 1 calc R
C18 C -0.0635(3) 0.1997(3) 0.3284(3) 0.0445(12) Uani 1 1 d .
H18A H -0.0766 0.2582 0.3884 0.067 Uiso 1 1 calc R
H18B H -0.0951 0.1379 0.3277 0.067 Uiso 1 1 calc R
H18C H -0.0935 0.2050 0.2726 0.067 Uiso 1 1 calc R
O1B O 0.6431(2) 0.4748(2) 0.05851(19) 0.0385(7) Uani 1 1 d .
O2B O 0.9025(3) 0.9266(2) 0.4241(2) 0.0574(9) Uani 1 1 d .
O3B O 0.8827(3) 0.9409(2) 0.2907(2) 0.0597(9) Uani 1 1 d .
N1B N 0.8580(3) 0.9012(3) 0.3425(3) 0.0432(10) Uani 1 1 d .
N2B N 0.5487(2) 0.5592(2) 0.1895(2) 0.0302(8) Uani 1 1 d .
H2BA H 0.4930 0.5562 0.2183 0.036 Uiso 1 1 calc R
C1B C 0.7703(3) 0.8180(3) 0.3046(3) 0.0350(10) Uani 1 1 d .
C2B C 0.7314(3) 0.7759(3) 0.2072(3) 0.0369(11) Uani 1 1 d .
H2BB H 0.7563 0.8026 0.1665 0.044 Uiso 1 1 calc R
C3B C 0.6545(3) 0.6930(3) 0.1719(3) 0.0339(10) Uani 1 1 d .
H3BA H 0.6263 0.6645 0.1065 0.041 Uiso 1 1 calc R
C4B C 0.6180(3) 0.6511(3) 0.2309(3) 0.0267(9) Uani 1 1 d .
C5B C 0.6538(3) 0.6984(3) 0.3322(3) 0.0320(10) Uani 1 1 d .
C6B C 0.7314(3) 0.7814(3) 0.3660(3) 0.0330(10) Uani 1 1 d .
H6BA H 0.7578 0.8131 0.4321 0.040 Uiso 1 1 calc R
C7B C 0.6111(3) 0.6591(3) 0.4002(3) 0.0431(11) Uani 1 1 d .
H7BA H 0.6445 0.7010 0.4659 0.065 Uiso 1 1 calc R
H7BB H 0.6251 0.5892 0.3773 0.065 Uiso 1 1 calc R
H7BC H 0.5364 0.6620 0.4010 0.065 Uiso 1 1 calc R
C8B C 0.5669(3) 0.4735(3) 0.1042(3) 0.0324(10) Uani 1 1 d .
C9B C 0.4940(3) 0.3784(3) 0.0711(3) 0.0292(9) Uani 1 1 d .
C10B C 0.5296(3) 0.2844(3) 0.0119(3) 0.0338(10) Uani 1 1 d .
H10C H 0.5982 0.2833 -0.0066 0.041 Uiso 1 1 calc R
C11B C 0.4661(3) 0.1933(3) -0.0196(3) 0.0359(10) Uani 1 1 d .
H11C H 0.4933 0.1321 -0.0584 0.043 Uiso 1 1 calc R
C12B C 0.3616(3) 0.1890(3) 0.0045(3) 0.0338(10) Uani 1 1 d .
C13B C 0.3249(3) 0.2840(3) 0.0626(3) 0.0348(10) Uani 1 1 d .
H13C H 0.2557 0.2851 0.0794 0.042 Uiso 1 1 calc R
C14B C 0.3890(3) 0.3756(3) 0.0953(3) 0.0341(10) Uani 1 1 d .
H14B H 0.3623 0.4370 0.1342 0.041 Uiso 1 1 calc R
C15B C 0.2962(3) 0.0865(3) -0.0232(3) 0.0387(11) Uani 1 1 d .
C16B C 0.3079(4) 0.0070(3) -0.1315(3) 0.0583(14) Uani 1 1 d .
H16D H 0.2828 0.0321 -0.1753 0.087 Uiso 1 1 calc R
H16E H 0.2674 -0.0572 -0.1467 0.087 Uiso 1 1 calc R
H16F H 0.3808 -0.0030 -0.1397 0.087 Uiso 1 1 calc R
C17B C 0.3348(4) 0.0474(4) 0.0487(4) 0.0673(16) Uani 1 1 d .
H17G H 0.3261 0.0969 0.1154 0.101 Uiso 1 1 calc R
H17H H 0.4080 0.0379 0.0422 0.101 Uiso 1 1 calc R
H17I H 0.2945 -0.0170 0.0333 0.101 Uiso 1 1 calc R
C18B C 0.1802(3) 0.0959(3) -0.0147(3) 0.0479(12) Uani 1 1 d .
H18G H 0.1548 0.1201 -0.0591 0.072 Uiso 1 1 calc R
H18H H 0.1693 0.1437 0.0519 0.072 Uiso 1 1 calc R
H18I H 0.1428 0.0298 -0.0317 0.072 Uiso 1 1 calc R
O1C O 0.9844(2) 0.6133(2) 0.2866(2) 0.0436(8) Uani 1 1 d .
O2C O 1.0549(3) 0.7738(3) -0.1024(3) 0.0714(11) Uani 1 1 d .
O3C O 1.1604(4) 0.8546(4) 0.0304(3) 0.124(2) Uani 1 1 d .
N1C N 1.0839(4) 0.7925(3) -0.0184(4) 0.0617(12) Uani 1 1 d .
N2C N 0.8715(3) 0.5677(2) 0.1504(2) 0.0343(8) Uani 1 1 d .
H2CA H 0.8127 0.5324 0.1191 0.041 Uiso 1 1 calc R
C1C C 1.0289(4) 0.7341(3) 0.0265(3) 0.0426(11) Uani 1 1 d .
C2C C 1.0466(3) 0.7698(3) 0.1281(3) 0.0455(12) Uani 1 1 d .
H2CB H 1.0930 0.8285 0.1673 0.055 Uiso 1 1 calc R
C3C C 0.9932(3) 0.7153(3) 0.1680(3) 0.0379(11) Uani 1 1 d .
H3CA H 1.0021 0.7392 0.2360 0.045 Uiso 1 1 calc R
C4C C 0.9260(3) 0.6254(3) 0.1105(3) 0.0337(10) Uani 1 1 d .
C5C C 0.9101(3) 0.5901(3) 0.0070(3) 0.0326(10) Uani 1 1 d .
C6C C 0.9623(3) 0.6469(3) -0.0335(3) 0.0411(11) Uani 1 1 d .
H6CA H 0.9521 0.6257 -0.1010 0.049 Uiso 1 1 calc R
C7C C 0.8381(3) 0.4932(3) -0.0584(3) 0.0415(11) Uani 1 1 d .
H7CA H 0.8372 0.4811 -0.1257 0.062 Uiso 1 1 calc R
H7CB H 0.7680 0.5007 -0.0376 0.062 Uiso 1 1 calc R
H7CC H 0.8631 0.4360 -0.0535 0.062 Uiso 1 1 calc R
C8C C 0.9038(3) 0.5628(3) 0.2350(3) 0.0322(10) Uani 1 1 d .
C9C C 0.8371(3) 0.4926(3) 0.2585(3) 0.0301(10) Uani 1 1 d .
C10C C 0.8335(3) 0.5155(3) 0.3573(3) 0.0358(10) Uani 1 1 d .
H10B H 0.8774 0.5711 0.4058 0.043 Uiso 1 1 calc R
C11C C 0.7647(3) 0.4556(3) 0.3841(3) 0.0358(10) Uani 1 1 d .
H11B H 0.7635 0.4731 0.4507 0.043 Uiso 1 1 calc R
C12C C 0.6979(3) 0.3709(3) 0.3152(3) 0.0307(10) Uani 1 1 d .
C13C C 0.7088(3) 0.3445(3) 0.2152(3) 0.0372(11) Uani 1 1 d .
H13B H 0.6696 0.2854 0.1661 0.045 Uiso 1 1 calc R
C14C C 0.7764(3) 0.4041(3) 0.1880(3) 0.0322(10) Uani 1 1 d .
H14C H 0.7811 0.3845 0.1213 0.039 Uiso 1 1 calc R
C15C C 0.6164(3) 0.3136(3) 0.3476(3) 0.0331(10) Uani 1 1 d .
C16C C 0.6717(4) 0.2571(3) 0.3957(3) 0.0511(13) Uani 1 1 d .
H16G H 0.7201 0.3056 0.4501 0.077 Uiso 1 1 calc R
H16H H 0.7095 0.2059 0.3478 0.077 Uiso 1 1 calc R
H16I H 0.6200 0.2245 0.4194 0.077 Uiso 1 1 calc R
C17C C 0.5385(3) 0.2360(3) 0.2622(3) 0.0482(12) Uani 1 1 d .
H17D H 0.5029 0.2709 0.2324 0.072 Uiso 1 1 calc R
H17E H 0.4876 0.2035 0.2868 0.072 Uiso 1 1 calc R
H17F H 0.5758 0.1847 0.2137 0.072 Uiso 1 1 calc R
C18C C 0.5506(3) 0.3919(3) 0.4237(3) 0.0441(12) Uani 1 1 d .
H18D H 0.5967 0.4422 0.4793 0.066 Uiso 1 1 calc R
H18E H 0.5003 0.3565 0.4458 0.066 Uiso 1 1 calc R
H18F H 0.5142 0.4258 0.3933 0.066 Uiso 1 1 calc R
C50 C 0.4946(10) 0.0727(7) 0.5215(9) 0.211(5) Uani 1 1 d .
H50A H 0.4419 0.0986 0.4956 0.253 Uiso 0.50 1 d PR
H50B H 0.5386 0.1308 0.5721 0.253 Uiso 0.50 1 d PR
Cl1S Cl 0.57042(16) 0.00000(18) 0.42491(15) 0.1249(7) Uani 1 1 d .

loop_
_atom_site_aniso_label
_atom_site_aniso_U_11
_atom_site_aniso_U_22
_atom_site_aniso_U_33
_atom_site_aniso_U_23
_atom_site_aniso_U_13
_atom_site_aniso_U_12
O1 0.0192(18) 0.0469(18) 0.0452(17) 0.0236(14) 0.0086(13) 0.0092(13)
O2 0.061(3) 0.043(2) 0.096(3) 0.037(2) 0.022(2) 0.0213(18)
O3 0.064(3) 0.070(2) 0.071(2) 0.050(2) 0.033(2) 0.0179(19)
N1 0.039(3) 0.045(3) 0.059(3) 0.032(2) -0.002(2) 0.008(2)
N2 0.020(2) 0.039(2) 0.044(2) 0.0247(17) 0.0085(16) 0.0094(16)
C1 0.029(3) 0.041(3) 0.041(3) 0.023(2) -0.003(2) 0.004(2)
C2 0.024(3) 0.047(3) 0.036(2) 0.021(2) 0.0102(19) 0.011(2)
C3 0.028(3) 0.040(3) 0.040(3) 0.019(2) 0.006(2) 0.007(2)
C4 0.025(3) 0.041(3) 0.031(2) 0.017(2) -0.0048(19) 0.005(2)
C5 0.026(3) 0.038(3) 0.033(2) 0.016(2) -0.0037(19) 0.006(2)
C6 0.030(3) 0.039(3) 0.038(2) 0.013(2) 0.002(2) 0.014(2)
C7 0.040(3) 0.052(3) 0.042(3) 0.023(2) 0.013(2) 0.014(2)
C8 0.033(3) 0.041(3) 0.025(2) 0.0144(19) 0.002(2) 0.006(2)
C9 0.025(3) 0.039(2) 0.035(2) 0.021(2) 0.0029(19) 0.007(2)
C10 0.019(2) 0.044(3) 0.045(3) 0.022(2) 0.0039(19) 0.009(2)
C11 0.029(3) 0.044(3) 0.056(3) 0.027(2) 0.009(2) 0.017(2)
C12 0.023(3) 0.041(3) 0.037(2) 0.021(2) -0.0012(19) 0.007(2)
C13 0.023(3) 0.051(3) 0.071(3) 0.038(3) 0.006(2) 0.013(2)
C14 0.029(3) 0.045(3) 0.066(3) 0.037(2) 0.007(2) 0.017(2)
C15 0.030(3) 0.049(3) 0.043(3) 0.028(2) 0.004(2) 0.015(2)
C16 0.051(3) 0.048(3) 0.046(3) 0.019(2) 0.006(2) 0.005(2)
C17 0.045(3) 0.045(3) 0.048(3) 0.027(2) 0.002(2) 0.009(2)
C18 0.026(3) 0.055(3) 0.063(3) 0.037(2) 0.004(2) 0.003(2)
O1B 0.0297(19) 0.0447(18) 0.0412(17) 0.0190(14) 0.0105(14) 0.0080(14)
O2B 0.046(2) 0.062(2) 0.062(2) 0.0313(18) -0.0219(18) -0.0054(17)
O3B 0.054(2) 0.058(2) 0.070(2) 0.0358(19) -0.0022(18) -0.0122(17)
N1B 0.037(3) 0.035(2) 0.063(3) 0.026(2) 0.007(2) 0.0073(18)
N2B 0.018(2) 0.039(2) 0.0372(19) 0.0199(17) 0.0060(15) 0.0092(16)
C1B 0.033(3) 0.028(2) 0.048(3) 0.020(2) 0.000(2) 0.006(2)
C2B 0.040(3) 0.036(2) 0.041(3) 0.023(2) 0.001(2) 0.008(2)
C3B 0.036(3) 0.035(2) 0.030(2) 0.0141(19) -0.0044(19) 0.011(2)
C4B 0.020(2) 0.028(2) 0.038(2) 0.0177(19) 0.0076(19) 0.0125(18)
C5B 0.025(3) 0.037(2) 0.040(2) 0.021(2) 0.007(2) 0.015(2)
C6B 0.025(3) 0.038(2) 0.037(2) 0.017(2) -0.0016(19) 0.008(2)
C7B 0.036(3) 0.052(3) 0.046(3) 0.027(2) -0.001(2) 0.004(2)
C8B 0.021(3) 0.049(3) 0.036(2) 0.026(2) 0.001(2) 0.013(2)
C9B 0.023(3) 0.036(2) 0.033(2) 0.0184(19) 0.0014(18) 0.0069(19)
C10B 0.023(3) 0.042(3) 0.037(2) 0.018(2) 0.0056(19) 0.009(2)
C11B 0.031(3) 0.036(3) 0.041(2) 0.017(2) 0.005(2) 0.012(2)
C12B 0.030(3) 0.043(3) 0.032(2) 0.021(2) -0.0054(19) 0.006(2)
C13B 0.022(3) 0.044(3) 0.041(2) 0.020(2) 0.0029(19) 0.007(2)
C14B 0.029(3) 0.035(2) 0.038(2) 0.015(2) 0.000(2) 0.010(2)
C15B 0.030(3) 0.041(3) 0.052(3) 0.028(2) -0.001(2) 0.004(2)
C16B 0.052(4) 0.039(3) 0.072(3) 0.016(3) 0.006(3) 0.006(2)
C17B 0.046(4) 0.074(4) 0.107(4) 0.068(3) -0.022(3) -0.007(3)
C18B 0.032(3) 0.053(3) 0.059(3) 0.028(2) 0.000(2) 0.000(2)
O1C 0.028(2) 0.0558(19) 0.0576(19) 0.0366(16) -0.0077(15) 0.0032(15)
O2C 0.076(3) 0.094(3) 0.076(3) 0.063(2) 0.022(2) 0.023(2)
O3C 0.139(5) 0.124(4) 0.111(3) 0.072(3) -0.004(3) -0.069(4)
N1C 0.061(3) 0.058(3) 0.085(3) 0.047(3) 0.022(3) 0.011(2)
N2C 0.024(2) 0.044(2) 0.039(2) 0.0225(17) 0.0016(16) 0.0067(16)
C1C 0.033(3) 0.049(3) 0.063(3) 0.038(3) 0.017(2) 0.014(2)
C2C 0.035(3) 0.048(3) 0.061(3) 0.030(3) 0.002(2) 0.010(2)
C3C 0.033(3) 0.042(3) 0.046(3) 0.027(2) 0.003(2) 0.008(2)
C4C 0.029(3) 0.036(2) 0.046(3) 0.026(2) 0.010(2) 0.012(2)
C5C 0.019(2) 0.040(3) 0.046(3) 0.024(2) 0.006(2) 0.0114(19)
C6C 0.036(3) 0.048(3) 0.055(3) 0.033(2) 0.016(2) 0.021(2)
C7C 0.034(3) 0.053(3) 0.043(3) 0.026(2) 0.005(2) 0.008(2)
C8C 0.024(3) 0.040(3) 0.034(2) 0.016(2) 0.007(2) 0.015(2)
C9C 0.018(2) 0.038(2) 0.041(3) 0.023(2) 0.0034(19) 0.0123(19)
C10C 0.029(3) 0.039(3) 0.040(3) 0.018(2) 0.002(2) 0.012(2)
C11C 0.035(3) 0.043(3) 0.032(2) 0.018(2) 0.003(2) 0.014(2)
C12C 0.025(3) 0.037(2) 0.040(2) 0.024(2) 0.009(2) 0.017(2)
C13C 0.037(3) 0.033(2) 0.035(3) 0.009(2) -0.003(2) 0.011(2)
C14C 0.030(3) 0.039(2) 0.037(2) 0.023(2) 0.009(2) 0.013(2)
C15C 0.025(3) 0.039(2) 0.044(2) 0.025(2) 0.004(2) 0.009(2)
C16C 0.037(3) 0.073(3) 0.069(3) 0.052(3) 0.012(2) 0.016(2)
C17C 0.041(3) 0.041(3) 0.067(3) 0.027(2) 0.015(2) 0.009(2)
C18C 0.036(3) 0.056(3) 0.044(3) 0.024(2) 0.011(2) 0.019(2)
C50 0.231(13) 0.137(8) 0.229(12) 0.047(9) -0.039(9) 0.098(9)
Cl1S 0.0932(16) 0.1192(16) 0.1370(17) 0.0405(15) -0.0398(13) 0.0221(13)

loop_
_atom_type_symbol
_atom_type_description
_atom_type_scat_dispersion_real
_atom_type_scat_dispersion_imag
_atom_type_scat_source
C C 0.0033 0.0016 'International Tables Vol C Tables 4.2.6.8 and 6.1.1.4'
H H 0.0000 0.0000 'International Tables Vol C Tables 4.2.6.8 and 6.1.1.4'
N N 0.0061 0.0033 'International Tables Vol C Tables 4.2.6.8 and 6.1.1.4'
O O 0.0106 0.0060 'International Tables Vol C Tables 4.2.6.8 and 6.1.1.4'
Cl Cl 0.1484 0.1585 'International Tables Vol C Tables 4.2.6.8 and 6.1.1.4'

loop_
_geom_angle_atom_site_label_1
_geom_angle_atom_site_label_2
_geom_angle_atom_site_label_3
_geom_angle
_geom_angle_site_symmetry_1
_geom_angle_site_symmetry_3
O3 N1 O2 122.9(4) . .
O3 N1 C1 118.5(4) . .
O2 N1 C1 118.7(4) . .
C8 N2 C4 125.9(3) . .
C2 C1 C6 120.8(4) . .
C2 C1 N1 119.8(4) . .
C6 C1 N1 119.4(4) . .
C3 C2 C1 119.2(4) . .
C2 C3 C4 121.0(4) . .
C3 C4 N2 121.8(4) . .
C3 C4 C5 120.5(4) . .
N2 C4 C5 117.6(3) . .
C6 C5 C4 117.4(4) . .
C6 C5 C7 120.7(4) . .
C4 C5 C7 121.9(4) . .
C5 C6 C1 121.1(4) . .
O1 C8 N2 121.4(4) . .
O1 C8 C9 122.7(4) . .
N2 C8 C9 115.9(4) . .
C14 C9 C10 116.9(4) . .
C14 C9 C8 125.0(4) . .
C10 C9 C8 118.2(4) . .
C11 C10 C9 121.2(4) . .
C10 C11 C12 122.6(4) . .
C11 C12 C13 115.4(4) . .
C11 C12 C15 122.1(4) . .
C13 C12 C15 122.4(4) . .
C14 C13 C12 122.5(4) . .
C13 C14 C9 121.3(4) . .
C12 C15 C18 112.7(3) . .
C12 C15 C16 109.7(3) . .
C18 C15 C16 109.0(4) . .
C12 C15 C17 109.1(3) . .
C18 C15 C17 107.3(3) . .
C16 C15 C17 108.9(3) . .
O3B N1B O2B 123.8(4) . .
O3B N1B C1B 118.1(4) . .
O2B N1B C1B 118.2(4) . .
C8B N2B C4B 122.4(3) . .
C6B C1B C2B 121.3(4) . .
C6B C1B N1B 119.4(4) . .
C2B C1B N1B 119.3(4) . .
C3B C2B C1B 118.0(4) . .
C2B C3B C4B 121.8(4) . .
C3B C4B N2B 120.2(3) . .
C3B C4B C5B 119.8(3) . .
N2B C4B C5B 119.9(3) . .
C6B C5B C4B 117.2(3) . .
C6B C5B C7B 121.3(4) . .
C4B C5B C7B 121.5(4) . .
C1B C6B C5B 121.7(4) . .
O1B C8B N2B 121.4(4) . .
O1B C8B C9B 120.4(4) . .
N2B C8B C9B 118.2(4) . .
C10B C9B C14B 116.9(4) . .
C10B C9B C8B 118.8(4) . .
C14B C9B C8B 124.3(4) . .
C11B C10B C9B 121.5(4) . .
C10B C11B C12B 122.4(4) . .
C13B C12B C11B 116.1(4) . .
C13B C12B C15B 122.5(4) . .
C11B C12B C15B 121.2(4) . .
C14B C13B C12B 121.6(4) . .
C13B C14B C9B 121.5(4) . .
C18B C15B C12B 112.6(4) . .
C18B C15B C17B 108.3(4) . .
C12B C15B C17B 107.7(3) . .
C18B C15B C16B 106.7(4) . .
C12B C15B C16B 111.0(3) . .
C17B C15B C16B 110.5(4) . .
O2C N1C O3C 123.4(4) . .
O2C N1C C1C 119.1(5) . .
O3C N1C C1C 117.3(5) . .
C8C N2C C4C 126.0(4) . .
C6C C1C C2C 122.6(4) . .
C6C C1C N1C 118.7(4) . .
C2C C1C N1C 118.7(4) . .
C3C C2C C1C 117.6(4) . .
C2C C3C C4C 122.3(4) . .
C3C C4C N2C 123.0(4) . .
C3C C4C C5C 119.0(4) . .
N2C C4C C5C 118.0(3) . .
C6C C5C C4C 118.8(4) . .
C6C C5C C7C 120.3(4) . .
C4C C5C C7C 120.9(3) . .
C1C C6C C5C 119.7(4) . .
O1C C8C N2C 121.9(4) . .
O1C C8C C9C 122.0(4) . .
N2C C8C C9C 116.1(4) . .
C14C C9C C10C 117.7(4) . .
C14C C9C C8C 123.9(4) . .
C10C C9C C8C 118.4(4) . .
C9C C10C C11C 120.6(4) . .
C12C C11C C10C 122.5(4) . .
C11C C12C C13C 115.8(4) . .
C11C C12C C15C 121.1(3) . .
C13C C12C C15C 123.0(4) . .
C14C C13C C12C 121.8(4) . .
C13C C14C C9C 121.3(4) . .
C12C C15C C17C 112.8(3) . .
C12C C15C C16C 110.1(3) . .
C17C C15C C16C 109.0(3) . .
C12C C15C C18C 109.0(3) . .
C17C C15C C18C 106.6(3) . .
C16C C15C C18C 109.2(3) . .
Cl1S C50 Cl1S 113.4(5) . 2_656
Cl1S C50 C50 57.5(6) . 2_656
Cl1S C50 C50 55.9(7) 2_656 2_656
C50 Cl1S C50 66.6(5) . 2_656

loop_
_geom_bond_atom_site_label_1
_geom_bond_atom_site_label_2
_geom_bond_distance
_geom_bond_site_symmetry_2
O1 C8 1.230(5) .
O2 N1 1.228(4) .
O3 N1 1.209(4) .
N1 C1 1.465(5) .
N2 C8 1.386(5) .
N2 C4 1.409(5) .
C1 C2 1.379(5) .
C1 C6 1.406(5) .
C2 C3 1.376(5) .
C3 C4 1.401(5) .
C4 C5 1.418(5) .
C5 C6 1.393(5) .
C5 C7 1.488(5) .
C8 C9 1.485(5) .
C9 C14 1.388(5) .
C9 C10 1.406(5) .
C10 C11 1.370(5) .
C11 C12 1.399(5) .
C12 C13 1.401(5) .
C12 C15 1.522(5) .
C13 C14 1.379(5) .
C15 C18 1.534(5) .
C15 C16 1.540(5) .
C15 C17 1.549(5) .
O1B C8B 1.224(4) .
O2B N1B 1.226(4) .
O3B N1B 1.217(4) .
N1B C1B 1.466(5) .
N2B C8B 1.382(5) .
N2B C4B 1.406(4) .
C1B C6B 1.370(5) .
C1B C2B 1.374(5) .
C2B C3B 1.374(5) .
C3B C4B 1.383(5) .
C4B C5B 1.410(5) .
C5B C6B 1.383(5) .
C5B C7B 1.504(5) .
C8B C9B 1.473(5) .
C9B C10B 1.391(5) .
C9B C14B 1.407(5) .
C10B C11B 1.370(5) .
C11B C12B 1.404(5) .
C12B C13B 1.404(5) .
C12B C15B 1.525(5) .
C13B C14B 1.377(5) .
C15B C18B 1.506(6) .
C15B C17B 1.543(6) .
C15B C16B 1.549(6) .
O1C C8C 1.225(4) .
O2C N1C 1.218(5) .
O3C N1C 1.228(5) .
N1C C1C 1.478(5) .
N2C C8C 1.379(5) .
N2C C4C 1.409(5) .
C1C C6C 1.371(6) .
C1C C2C 1.394(6) .
C2C C3C 1.369(5) .
C3C C4C 1.391(5) .
C4C C5C 1.421(5) .
C5C C6C 1.394(5) .
C5C C7C 1.507(5) .
C8C C9C 1.464(5) .
C9C C14C 1.388(5) .
C9C C10C 1.391(5) .
C10C C11C 1.395(5) .
C11C C12C 1.389(5) .
C12C C13C 1.409(5) .
C12C C15C 1.521(5) .
C13C C14C 1.387(5) .
C15C C17C 1.526(5) .
C15C C16C 1.539(5) .
C15C C18C 1.551(5) .
C50 Cl1S 1.761(12) .
C50 Cl1S 1.793(14) 2_656
C50 C50 1.951(17) 2_656
Cl1S C50 1.793(14) 2_656

loop_
_geom_torsion_atom_site_label_1
_geom_torsion_atom_site_label_2
_geom_torsion_atom_site_label_3
_geom_torsion_atom_site_label_4
_geom_torsion
_geom_torsion_site_symmetry_1
_geom_torsion_site_symmetry_4
O3 N1 C1 C2 10.1(6) . .
O2 N1 C1 C2 -169.1(4) . .
O3 N1 C1 C6 -170.7(4) . .
O2 N1 C1 C6 10.1(6) . .
C6 C1 C2 C3 -0.4(6) . .
N1 C1 C2 C3 178.7(4) . .
C1 C2 C3 C4 -0.1(6) . .
C2 C3 C4 N2 176.8(4) . .
C2 C3 C4 C5 0.2(6) . .
C8 N2 C4 C3 38.6(6) . .
C8 N2 C4 C5 -144.7(4) . .
C3 C4 C5 C6 0.2(6) . .
N2 C4 C5 C6 -176.5(3) . .
C3 C4 C5 C7 -177.3(4) . .
N2 C4 C5 C7 5.9(6) . .
C4 C5 C6 C1 -0.8(6) . .
C7 C5 C6 C1 176.8(4) . .
C2 C1 C6 C5 0.9(6) . .
N1 C1 C6 C5 -178.3(4) . .
C4 N2 C8 O1 2.4(6) . .
C4 N2 C8 C9 -176.1(3) . .
O1 C8 C9 C14 175.7(4) . .
N2 C8 C9 C14 -5.8(6) . .
O1 C8 C9 C10 -5.3(6) . .
N2 C8 C9 C10 173.2(3) . .
C14 C9 C10 C11 2.1(6) . .
C8 C9 C10 C11 -177.0(4) . .
C9 C10 C11 C12 0.1(6) . .
C10 C11 C12 C13 -1.9(6) . .
C10 C11 C12 C15 177.9(4) . .
C11 C12 C13 C14 1.4(6) . .
C15 C12 C13 C14 -178.3(4) . .
C12 C13 C14 C9 0.7(7) . .
C10 C9 C14 C13 -2.5(6) . .
C8 C9 C14 C13 176.5(4) . .
C11 C12 C15 C18 -174.5(4) . .
C13 C12 C15 C18 5.3(5) . .
C11 C12 C15 C16 -52.8(5) . .
C13 C12 C15 C16 127.0(4) . .
C11 C12 C15 C17 66.4(5) . .
C13 C12 C15 C17 -113.8(4) . .
O3B N1B C1B C6B -171.2(4) . .
O2B N1B C1B C6B 9.1(6) . .
O3B N1B C1B C2B 11.1(6) . .
O2B N1B C1B C2B -168.6(4) . .
C6B C1B C2B C3B -2.3(6) . .
N1B C1B C2B C3B 175.3(4) . .
C1B C2B C3B C4B -1.3(6) . .
C2B C3B C4B N2B -172.4(4) . .
C2B C3B C4B C5B 5.1(6) . .
C8B N2B C4B C3B 47.9(5) . .
C8B N2B C4B C5B -129.6(4) . .
C3B C4B C5B C6B -5.1(6) . .
N2B C4B C5B C6B 172.4(3) . .
C3B C4B C5B C7B 176.2(4) . .
N2B C4B C5B C7B -6.3(6) . .
C2B C1B C6B C5B 2.2(6) . .
N1B C1B C6B C5B -175.5(4) . .
C4B C5B C6B C1B 1.6(6) . .
C7B C5B C6B C1B -179.7(4) . .
C4B N2B C8B O1B -2.5(6) . .
C4B N2B C8B C9B 175.3(3) . .
O1B C8B C9B C10B 22.3(6) . .
N2B C8B C9B C10B -155.5(3) . .
O1B C8B C9B C14B -157.6(4) . .
N2B C8B C9B C14B 24.6(5) . .
C14B C9B C10B C11B -1.3(6) . .
C8B C9B C10B C11B 178.8(4) . .
C9B C10B C11B C12B 0.8(6) . .
C10B C11B C12B C13B 0.5(6) . .
C10B C11B C12B C15B -174.0(4) . .
C11B C12B C13B C14B -1.2(6) . .
C15B C12B C13B C14B 173.3(4) . .
C12B C13B C14B C9B 0.6(6) . .
C10B C9B C14B C13B 0.6(6) . .
C8B C9B C14B C13B -179.5(4) . .
C13B C12B C15B C18B 20.5(5) . .
C11B C12B C15B C18B -165.3(4) . .
C13B C12B C15B C17B -98.8(5) . .
C11B C12B C15B C17B 75.4(5) . .
C13B C12B C15B C16B 140.2(4) . .
C11B C12B C15B C16B -45.7(5) . .
O2C N1C C1C C6C 13.5(6) . .
O3C N1C C1C C6C -163.1(5) . .
O2C N1C C1C C2C -166.5(4) . .
O3C N1C C1C C2C 16.9(7) . .
C6C C1C C2C C3C -1.1(7) . .
N1C C1C C2C C3C 178.8(4) . .
C1C C2C C3C C4C 2.2(6) . .
C2C C3C C4C N2C 179.2(4) . .
C2C C3C C4C C5C -1.6(6) . .
C8C N2C C4C C3C -28.0(6) . .
C8C N2C C4C C5C 152.8(4) . .
C3C C4C C5C C6C -0.1(6) . .
N2C C4C C5C C6C 179.2(4) . .
C3C C4C C5C C7C -179.9(4) . .
N2C C4C C5C C7C -0.7(6) . .
C2C C1C C6C C5C -0.5(7) . .
N1C C1C C6C C5C 179.6(4) . .
C4C C5C C6C C1C 1.1(6) . .
C7C C5C C6C C1C -179.1(4) . .
C4C N2C C8C O1C 2.7(6) . .
C4C N2C C8C C9C -176.3(3) . .
O1C C8C C9C C14C -150.3(4) . .
N2C C8C C9C C14C 28.8(6) . .
O1C C8C C9C C10C 30.0(6) . .
N2C C8C C9C C10C -151.0(4) . .
C14C C9C C10C C11C -5.0(6) . .
C8C C9C C10C C11C 174.7(4) . .
C9C C10C C11C C12C 0.7(6) . .
C10C C11C C12C C13C 4.2(6) . .
C10C C11C C12C C15C -174.0(4) . .
C11C C12C C13C C14C -4.7(6) . .
C15C C12C C13C C14C 173.4(4) . .
C12C C13C C14C C9C 0.5(6) . .
C10C C9C C14C C13C 4.5(6) . .
C8C C9C C14C C13C -175.3(4) . .
C11C C12C C15C C17C 169.6(4) . .
C13C C12C C15C C17C -8.4(5) . .
C11C C12C C15C C16C -68.4(5) . .
C13C C12C C15C C16C 113.6(4) . .
C11C C12C C15C C18C 51.4(5) . .
C13C C12C C15C C18C -126.6(4) . .
Cl1S C50 Cl1S C50 0.0 2_656 2_656
